data_4084246
loop_
_publ_author_name
'Figliola, Carlotta'
'Male, Louise'
'Horton, Peter N.'
'Pitak, Mateusz B.'
'Coles, Simon J.'
'Horswell, Sarah L.'
'Grainger, Richard S.'

_publ_section_title
;
 [FeFe]-Hydrogenase Synthetic Mimics Based onPeri-Substituted
 Dichalcogenides
;
_journal_issue 17
_journal_name_full Organometallics
_journal_page_first 4449
_journal_paper_doi 10.1021/om500683p
_journal_volume 33
_journal_year 2014
_chemical_formula_moiety 'C16 H6 Fe2 O6 Se2'
_chemical_formula_sum 'C16 H6 Fe2 O6 Se2'
_chemical_formula_weight 563.83
_chemical_name_systematic
;
[{Fe(CO)~3~}~2~(\m~2~-1,8-Se~2~-naph)] 
;
_space_group_crystal_system triclinic
_space_group_IT_number 2
_space_group_name_Hall '-P 1'
_space_group_name_H-M_alt 'P -1'
_symmetry_space_group_name_Hall '-P 1'
_symmetry_space_group_name_H-M 'P -1'
_atom_sites_solution_hydrogens geom
_audit_creation_method SHELXL-2013
_cell_angle_alpha 99.559(4)
_cell_angle_beta 101.362(4)
_cell_angle_gamma 92.799(4)
_cell_formula_units_Z 2
_cell_length_a 7.5339(4)
_cell_length_b 10.2894(6)
_cell_length_c 11.7529(6)
_cell_measurement_reflns_used 4001
_cell_measurement_temperature 100.00(10)
_cell_measurement_theta_max 74.3980
_cell_measurement_theta_min 3.8990
_cell_volume 877.68(8)
_computing_cell_refinement
;
CrysAlisPro, Agilent Technologies,
Version 1.171.36.28 (release 01-02-2013 CrysAlis171 .NET)
(compiled Feb  1 2013,16:14:44)
;
_computing_data_collection
;
CrysAlisPro, Agilent Technologies,
Version 1.171.36.28 (release 01-02-2013 CrysAlis171 .NET)
(compiled Feb  1 2013,16:14:44)
;
_computing_data_reduction
;
CrysAlisPro, Agilent Technologies,
Version 1.171.36.28 (release 01-02-2013 CrysAlis171 .NET)
(compiled Feb  1 2013,16:14:44)
;
_computing_molecular_graphics
;
OLEX2 (Dolomanov, O.V., Bourhis, L.J., Gildea, R.J., Howard, J.A.K,
& Puschmann, H., 2009)
;
_computing_publication_material 'WinGX (Farrugia, 1999)'
_computing_structure_refinement 'SHELXL-2013 (Sheldrick, 2013)'
_computing_structure_solution 'SHELXS-97 (Sheldrick, 2008)'
_diffrn_ambient_temperature 100.00(10)
_diffrn_detector_area_resol_mean 5.1768
_diffrn_measured_fraction_theta_full 0.996
_diffrn_measured_fraction_theta_max 0.989
_diffrn_measurement_device_type 'SuperNova, Dual, Cu at zero, Atlas'
_diffrn_radiation_monochromator mirror
_diffrn_radiation_source 'SuperNova (Cu) X-ray Source'
_diffrn_radiation_type 'Cu K\a'
_diffrn_radiation_wavelength 1.5418
_diffrn_reflns_av_R_equivalents 0.0414
_diffrn_reflns_av_unetI/netI 0.0480
_diffrn_reflns_Laue_measured_fraction_full 0.996
_diffrn_reflns_Laue_measured_fraction_max 0.989
_diffrn_reflns_limit_h_max 9
_diffrn_reflns_limit_h_min -8
_diffrn_reflns_limit_k_max 12
_diffrn_reflns_limit_k_min -12
_diffrn_reflns_limit_l_max 7
_diffrn_reflns_limit_l_min -14
_diffrn_reflns_number 5729
_diffrn_reflns_point_group_measured_fraction_full 0.996
_diffrn_reflns_point_group_measured_fraction_max 0.989
_diffrn_reflns_theta_full 67.680
_diffrn_reflns_theta_max 70.063
_diffrn_reflns_theta_min 6.452
_exptl_absorpt_coefficient_mu 18.291
_exptl_absorpt_correction_T_max 0.986
_exptl_absorpt_correction_T_min 0.930
_exptl_absorpt_correction_type gaussian
_exptl_absorpt_process_details
;
CrysAlisPro, Agilent Technologies,
Version 1.171.36.28 (release 01-02-2013 CrysAlis171 .NET)
(compiled Feb  1 2013,16:14:44)
Numerical absorption correction based on gaussian integration over
            a multifaceted crystal model
;
_exptl_crystal_colour Orange
_exptl_crystal_density_diffrn 2.133
_exptl_crystal_description Plate
_exptl_crystal_F_000 540
_exptl_crystal_size_max 0.234
_exptl_crystal_size_mid 0.088
_exptl_crystal_size_min 0.022
_refine_diff_density_max 1.030
_refine_diff_density_min -0.824
_refine_diff_density_rms 0.151
_refine_ls_extinction_method none
_refine_ls_goodness_of_fit_ref 1.064
_refine_ls_hydrogen_treatment constr
_refine_ls_matrix_type full
_refine_ls_number_parameters 235
_refine_ls_number_reflns 3301
_refine_ls_number_restraints 0
_refine_ls_restrained_S_all 1.064
_refine_ls_R_factor_all 0.0387
_refine_ls_R_factor_gt 0.0358
_refine_ls_shift/su_max 0.000
_refine_ls_shift/su_mean 0.000
_refine_ls_structure_factor_coef Fsqd
_refine_ls_weighting_details 'w=1/[\s^2^(Fo^2^)+(0.0554P)^2^] where P=(Fo^2^+2Fc^2^)/3'
_refine_ls_weighting_scheme calc
_refine_ls_wR_factor_gt 0.0933
_refine_ls_wR_factor_ref 0.0977
_reflns_Friedel_coverage 0.000
_reflns_number_gt 3068
_reflns_number_total 3301
_reflns_threshold_expression 'I > 2\s(I)'
_cod_data_source_file om500683p_si_002.cif
_cod_data_source_block 6a
_cod_database_code 4084246
_shelx_space_group_comment
;
The symmetry employed for this shelxl refinement is uniquely defined
by the following loop, which should always be used as a source of
symmetry information in preference to the above space-group names.
They are only intended as comments.
;
_shelx_estimated_absorpt_t_min 0.100
_shelx_estimated_absorpt_t_max 0.689
_shelxl_version_number 2013-4

loop_
_space_group_symop_operation_xyz
'x, y, z'
'-x, -y, -z'

loop_
_atom_site_label
_atom_site_type_symbol
_atom_site_fract_x
_atom_site_fract_y
_atom_site_fract_z
_atom_site_U_iso_or_equiv
_atom_site_adp_type
_atom_site_occupancy
_atom_site_site_symmetry_order
_atom_site_calc_flag
_atom_site_refinement_flags_posn
_atom_site_refinement_flags_adp
C1 C 0.1616(5) 0.2624(4) 0.9440(3) 0.0147(8) Uani 1 1 d . .
C2 C 0.1274(5) 0.3243(4) 1.0502(4) 0.0170(8) Uani 1 1 d . .
H2 H 0.0905 0.4117 1.0571 0.020 Uiso 1 1 calc R U
C3 C 0.1461(6) 0.2606(4) 1.1481(4) 0.0208(9) Uani 1 1 d . .
H3 H 0.1261 0.3059 1.2212 0.025 Uiso 1 1 calc R U
C4 C 0.1933(6) 0.1328(4) 1.1379(4) 0.0200(9) Uani 1 1 d . .
H4 H 0.2029 0.0891 1.2037 0.024 Uiso 1 1 calc R U
C5 C 0.2759(6) -0.0666(4) 1.0220(4) 0.0180(8) Uani 1 1 d . .
H5 H 0.2805 -0.1100 1.0877 0.022 Uiso 1 1 calc R U
C6 C 0.3160(6) -0.1322(4) 0.9194(4) 0.0192(8) Uani 1 1 d . .
H6 H 0.3509 -0.2201 0.9149 0.023 Uiso 1 1 calc R U
C7 C 0.3054(5) -0.0694(4) 0.8216(4) 0.0157(8) Uani 1 1 d . .
H7 H 0.3336 -0.1155 0.7513 0.019 Uiso 1 1 calc R U
C8 C 0.2550(5) 0.0574(4) 0.8252(3) 0.0125(7) Uani 1 1 d . .
C9 C 0.2135(5) 0.1305(4) 0.9293(3) 0.0133(8) Uani 1 1 d . .
C10 C 0.2279(5) 0.0652(4) 1.0298(4) 0.0155(8) Uani 1 1 d . .
C11 C 0.5528(6) 0.3587(4) 0.8198(4) 0.0186(9) Uani 1 1 d . .
C12 C 0.4312(6) 0.3114(4) 0.5745(4) 0.0186(8) Uani 1 1 d . .
C13 C 0.3297(6) 0.5171(4) 0.6969(4) 0.0198(9) Uani 1 1 d . .
C14 C 0.0269(5) 0.2048(4) 0.4817(4) 0.0161(8) Uani 1 1 d . .
C15 C -0.0949(5) 0.3996(4) 0.6051(4) 0.0174(8) Uani 1 1 d . .
C16 C -0.1746(5) 0.1478(4) 0.6433(4) 0.0179(8) Uani 1 1 d . .
O1 O 0.6795(4) 0.3644(3) 0.8913(3) 0.0297(7) Uani 1 1 d . .
O2 O 0.4794(4) 0.2887(3) 0.4878(3) 0.0281(7) Uani 1 1 d . .
O3 O 0.3151(5) 0.6253(3) 0.6882(3) 0.0313(8) Uani 1 1 d . .
O4 O 0.0372(4) 0.1753(3) 0.3855(3) 0.0226(6) Uani 1 1 d . .
O5 O -0.1620(4) 0.4929(3) 0.5867(3) 0.0261(7) Uani 1 1 d . .
O6 O -0.2934(4) 0.0781(3) 0.6501(3) 0.0271(7) Uani 1 1 d . .
Fe1 Fe 0.34680(8) 0.34641(6) 0.70879(6) 0.01328(16) Uani 1 1 d . .
Fe2 Fe 0.01628(8) 0.25493(6) 0.63398(5) 0.01249(16) Uani 1 1 d . .
Se1 Se 0.12730(5) 0.37302(4) 0.82723(3) 0.01350(13) Uani 1 1 d . .
Se2 Se 0.25461(5) 0.11835(4) 0.67924(3) 0.01234(13) Uani 1 1 d . .

loop_
_atom_site_aniso_label
_atom_site_aniso_U_11
_atom_site_aniso_U_22
_atom_site_aniso_U_33
_atom_site_aniso_U_23
_atom_site_aniso_U_13
_atom_site_aniso_U_12
C1 0.0128(17) 0.018(2) 0.0115(19) 0.0013(15) -0.0005(14) 0.0012(15)
C2 0.0201(19) 0.0145(19) 0.016(2) 0.0009(15) 0.0048(16) 0.0026(15)
C3 0.028(2) 0.023(2) 0.014(2) 0.0043(16) 0.0086(17) 0.0046(17)
C4 0.024(2) 0.023(2) 0.015(2) 0.0089(17) 0.0056(17) 0.0014(17)
C5 0.0217(19) 0.017(2) 0.015(2) 0.0064(16) 0.0006(16) -0.0004(16)
C6 0.022(2) 0.0149(19) 0.019(2) 0.0016(16) 0.0002(16) 0.0045(16)
C7 0.0165(18) 0.0149(19) 0.014(2) 0.0019(15) 0.0013(15) 0.0005(15)
C8 0.0117(16) 0.0120(18) 0.0123(19) 0.0026(14) -0.0010(14) -0.0005(14)
C9 0.0096(16) 0.0163(19) 0.0131(19) 0.0024(15) 0.0000(14) 0.0012(14)
C10 0.0137(17) 0.017(2) 0.016(2) 0.0049(16) 0.0035(15) 0.0007(15)
C11 0.019(2) 0.015(2) 0.023(2) 0.0081(16) 0.0032(18) -0.0019(16)
C12 0.0168(19) 0.019(2) 0.021(2) 0.0049(16) 0.0055(16) -0.0037(15)
C13 0.022(2) 0.021(2) 0.016(2) -0.0004(16) 0.0086(17) -0.0048(16)
C14 0.0112(17) 0.0175(19) 0.018(2) 0.0037(16) -0.0008(15) -0.0025(15)
C15 0.0180(19) 0.017(2) 0.014(2) 0.0003(16) -0.0016(16) -0.0008(16)
C16 0.0183(19) 0.019(2) 0.017(2) 0.0036(16) 0.0044(16) 0.0078(16)
O1 0.0238(16) 0.0302(18) 0.0328(19) 0.0135(15) -0.0052(15) -0.0024(14)
O2 0.0274(16) 0.0389(19) 0.0211(17) 0.0069(14) 0.0108(14) 0.0039(14)
O3 0.052(2) 0.0172(17) 0.0300(19) 0.0074(13) 0.0172(16) 0.0043(14)
O4 0.0271(16) 0.0250(16) 0.0139(16) 0.0017(12) 0.0025(12) -0.0007(13)
O5 0.0314(17) 0.0216(16) 0.0247(17) 0.0061(13) 0.0015(13) 0.0083(14)
O6 0.0179(15) 0.0279(17) 0.039(2) 0.0139(14) 0.0078(14) -0.0009(13)
Fe1 0.0132(3) 0.0124(3) 0.0144(3) 0.0028(2) 0.0030(2) 0.0002(2)
Fe2 0.0120(3) 0.0137(3) 0.0123(3) 0.0035(2) 0.0027(2) 0.0019(2)
Se1 0.0165(2) 0.0123(2) 0.0123(2) 0.00229(15) 0.00377(16) 0.00385(15)
Se2 0.0128(2) 0.0120(2) 0.0125(2) 0.00180(15) 0.00327(15) 0.00215(15)

loop_
_atom_type_symbol
_atom_type_description
_atom_type_scat_dispersion_real
_atom_type_scat_dispersion_imag
_atom_type_scat_source
C C 0.0181 0.0091 'International Tables Vol C Tables 4.2.6.8 and 6.1.1.4'
H H 0.0000 0.0000 'International Tables Vol C Tables 4.2.6.8 and 6.1.1.4'
O O 0.0492 0.0322 'International Tables Vol C Tables 4.2.6.8 and 6.1.1.4'
Fe Fe -1.1336 3.1974 'International Tables Vol C Tables 4.2.6.8 and 6.1.1.4'
Se Se -0.7943 1.1372 'International Tables Vol C Tables 4.2.6.8 and 6.1.1.4'

loop_
_geom_angle_atom_site_label_1
_geom_angle_atom_site_label_2
_geom_angle_atom_site_label_3
_geom_angle
C2 C1 C9 121.1(4)
C2 C1 Se1 112.2(3)
C9 C1 Se1 126.7(3)
C1 C2 C3 121.4(4)
C1 C2 H2 119.3
C3 C2 H2 119.3
C4 C3 C2 119.8(4)
C4 C3 H3 120.1
C2 C3 H3 120.1
C3 C4 C10 120.6(4)
C3 C4 H4 119.7
C10 C4 H4 119.7
C6 C5 C10 120.1(4)
C6 C5 H5 119.9
C10 C5 H5 119.9
C5 C6 C7 120.0(4)
C5 C6 H6 120.0
C7 C6 H6 120.0
C8 C7 C6 121.4(4)
C8 C7 H7 119.3
C6 C7 H7 119.3
C7 C8 C9 121.1(4)
C7 C8 Se2 112.3(3)
C9 C8 Se2 126.7(3)
C1 C9 C8 126.2(4)
C1 C9 C10 116.9(3)
C8 C9 C10 116.8(3)
C5 C10 C4 119.3(4)
C5 C10 C9 120.5(4)
C4 C10 C9 120.2(4)
O1 C11 Fe1 178.0(4)
O2 C12 Fe1 178.0(4)
O3 C13 Fe1 178.6(4)
O4 C14 Fe2 178.3(4)
O5 C15 Fe2 178.5(4)
O6 C16 Fe2 178.6(4)
C13 Fe1 C12 92.16(19)
C13 Fe1 C11 100.57(19)
C12 Fe1 C11 101.78(19)
C13 Fe1 Se1 86.86(13)
C12 Fe1 Se1 156.96(14)
C11 Fe1 Se1 101.03(14)
C13 Fe1 Se2 157.63(14)
C12 Fe1 Se2 87.24(13)
C11 Fe1 Se2 101.45(13)
Se1 Fe1 Se2 85.08(2)
C13 Fe1 Fe2 100.83(14)
C12 Fe1 Fe2 100.46(13)
C11 Fe1 Fe2 148.33(13)
Se1 Fe1 Fe2 57.32(2)
Se2 Fe1 Fe2 57.46(2)
C15 Fe2 C14 92.32(19)
C15 Fe2 C16 100.37(18)
C14 Fe2 C16 100.72(18)
C15 Fe2 Se1 86.43(13)
C14 Fe2 Se1 153.42(12)
C16 Fe2 Se1 105.62(13)
C15 Fe2 Se2 159.34(13)
C14 Fe2 Se2 87.04(13)
C16 Fe2 Se2 100.04(13)
Se1 Fe2 Se2 85.02(2)
C15 Fe2 Fe1 102.37(13)
C14 Fe2 Fe1 97.28(12)
C16 Fe2 Fe1 150.25(14)
Se1 Fe2 Fe1 57.34(2)
Se2 Fe2 Fe1 57.34(2)
C1 Se1 Fe2 113.41(12)
C1 Se1 Fe1 111.50(12)
Fe2 Se1 Fe1 65.34(2)
C8 Se2 Fe1 112.27(11)
C8 Se2 Fe2 112.00(12)
Fe1 Se2 Fe2 65.20(2)

loop_
_geom_bond_atom_site_label_1
_geom_bond_atom_site_label_2
_geom_bond_distance
C1 C2 1.381(6)
C1 C9 1.423(6)
C1 Se1 1.911(4)
C2 C3 1.403(6)
C2 H2 0.9500
C3 C4 1.371(6)
C3 H3 0.9500
C4 C10 1.422(6)
C4 H4 0.9500
C5 C6 1.376(6)
C5 C10 1.414(6)
C5 H5 0.9500
C6 C7 1.401(6)
C6 H6 0.9500
C7 C8 1.372(5)
C7 H7 0.9500
C8 C9 1.425(5)
C8 Se2 1.921(4)
C9 C10 1.442(6)
C11 O1 1.133(5)
C11 Fe1 1.804(4)
C12 O2 1.140(5)
C12 Fe1 1.803(4)
C13 O3 1.143(5)
C13 Fe1 1.793(4)
C14 O4 1.139(5)
C14 Fe2 1.798(4)
C15 O5 1.139(5)
C15 Fe2 1.791(4)
C16 O6 1.143(5)
C16 Fe2 1.800(4)
Fe1 Se1 2.3606(7)
Fe1 Se2 2.3632(7)
Fe1 Fe2 2.5482(8)
Fe2 Se1 2.3601(7)
Fe2 Se2 2.3664(7)

loop_
_geom_torsion_atom_site_label_1
_geom_torsion_atom_site_label_2
_geom_torsion_atom_site_label_3
_geom_torsion_atom_site_label_4
_geom_torsion
C9 C1 C2 C3 1.3(6)
Se1 C1 C2 C3 -179.5(3)
C1 C2 C3 C4 -2.2(7)
C2 C3 C4 C10 1.6(7)
C10 C5 C6 C7 -1.4(6)
C5 C6 C7 C8 -0.2(6)
C6 C7 C8 C9 0.7(6)
C6 C7 C8 Se2 179.4(3)
C2 C1 C9 C8 -178.9(4)
Se1 C1 C9 C8 2.0(6)
C2 C1 C9 C10 0.2(5)
Se1 C1 C9 C10 -178.9(3)
C7 C8 C9 C1 179.4(4)
Se2 C8 C9 C1 0.9(6)
C7 C8 C9 C10 0.3(5)
Se2 C8 C9 C10 -178.3(3)
C6 C5 C10 C4 -177.8(4)
C6 C5 C10 C9 2.4(6)
C3 C4 C10 C5 -179.9(4)
C3 C4 C10 C9 -0.1(6)
C1 C9 C10 C5 179.0(4)
C8 C9 C10 C5 -1.8(5)
C1 C9 C10 C4 -0.8(5)
C8 C9 C10 C4 178.4(4)
